data_9000510
loop_
_publ_author_name
'Taylor, M.'
'Brown, G. E.'

_publ_section_title
;
 High-temperature structural study of the P2_1/a - A2/a phase transition in
 synthetic titanite, CaTiSiO5
 T = 165 deg C
;
_journal_name_full 'American Mineralogist'
_journal_page_first 435
_journal_page_last 447
_journal_volume 61
_journal_year 1976
_chemical_formula_sum 'Ca O5 Si Ti'
_chemical_name_mineral Titanite
_space_group_IT_number 14
_symmetry_space_group_name_Hall '-P 2yab'
_symmetry_space_group_name_H-M 'P 1 21/a 1'
_cell_angle_alpha 90
_cell_angle_beta 113.77
_cell_angle_gamma 90
_cell_length_a 7.067
_cell_length_b 8.726
_cell_length_c 6.568
_cell_formula_units_Z 4
_cell_volume 370.668
_database_code_amcsd 0000521
_diffrn_ambient_temperature 438.15
_exptl_crystal_density_diffrn 3.513
_cod_original_formula_sum 'Ca Ti Si O5'
_cod_database_code 9000510

loop_
_space_group_symop_operation_xyz
x,y,z
1/2+x,1/2-y,z
1/2-x,1/2+y,-z
-x,-y,-z

loop_
_atom_site_label
_atom_site_fract_x
_atom_site_fract_y
_atom_site_fract_z
_atom_site_U_iso_or_equiv
Ca 0.24340 0.41850 0.25210 0.01976
Ti 0.51100 0.25280 0.75040 0.01039
Si 0.75360 0.43280 0.24920 0.00659
O1 0.75190 0.32060 0.75130 0.01140
O2 0.91100 0.31860 0.43650 0.01140
O3 0.09010 0.18610 0.06600 0.01216
O4 0.38130 0.45820 0.64420 0.01039
O5 0.61790 0.03840 0.85040 0.01203

loop_
_cod_related_entry_id
_cod_related_entry_database
_cod_related_entry_code
1 AMCSD 0000521
